data_2013329
loop_
_publ_author_name
'Fern\'andez, Daniel'
'Vega, Daniel'
'Ellena, Javier A.'

_publ_section_title
;
 Two members of the bisphosphonate class of drugs: a zwitterion and a
 molecular compound
;
_journal_issue 6
_journal_name_full 'Acta Crystallographica Section C'
_journal_page_first o289
_journal_page_last o292
_journal_paper_doi 10.1107/S0108270103007649
_journal_volume 59
_journal_year 2003
_chemical_formula_iupac 'C5 H13 N O7 P2, 2 H2 O'
_chemical_formula_moiety 'C5 H13 N O7 P2, 2 H2 O'
_chemical_formula_sum 'C5 H17 N O9 P2'
_chemical_formula_weight 297.14
_space_group_IT_number 14
_symmetry_cell_setting monoclinic
_symmetry_space_group_name_Hall '-P 2ybc'
_symmetry_space_group_name_H-M 'P 1 21/c 1'
_audit_creation_method 'WinGX routine CIF_UPDATE'
_cell_angle_alpha 90
_cell_angle_beta 95.4986(13)
_cell_angle_gamma 90
_cell_formula_units_Z 4
_cell_length_a 11.8880(3)
_cell_length_b 12.4715(4)
_cell_length_c 7.9403(2)
_cell_measurement_reflns_used 19718
_cell_measurement_temperature 120(2)
_cell_measurement_theta_max 28.283
_cell_measurement_theta_min 2.91
_cell_volume 1171.82(6)
_computing_cell_refinement 'HKL SCALEPACK (Otwinowski & Minor, 1997)'
_computing_data_collection 'COLLECT (Nonius, 1997--2000)'
_computing_data_reduction 'HKL DENZO  (Otwinowski & Minor, 1997) and SCALEPACK'
_computing_molecular_graphics 'XP in SHELXTL/PC (Sheldrick, 1991)'
_computing_publication_material
;
PARST (Nardelli, 1995) and WinGX (Farrugia, 1999)
;
_computing_structure_refinement 'SHELXL97 (Sheldrick, 1997)'
_computing_structure_solution 'SHELXS97 (Sheldrick, 1997)'
_diffrn_measured_fraction_theta_full 0.997
_diffrn_measured_fraction_theta_max 0.997
_diffrn_measurement_device '95mm CCD camera on \k-goniostat diffractometer'
_diffrn_measurement_device_type KappaCCD
_diffrn_measurement_method '\f scans and \w scans with \k offsets'
_diffrn_radiation_type MoK\a
_diffrn_radiation_wavelength 0.71073
_diffrn_reflns_av_R_equivalents 0.0534
_diffrn_reflns_limit_h_max 15
_diffrn_reflns_limit_h_min -15
_diffrn_reflns_limit_k_max 16
_diffrn_reflns_limit_k_min -16
_diffrn_reflns_limit_l_max 10
_diffrn_reflns_limit_l_min -9
_diffrn_reflns_number 9795
_diffrn_reflns_theta_full 28.27
_diffrn_reflns_theta_max 28.27
_diffrn_reflns_theta_min 3.05
_diffrn_standards_decay_% negligible
_exptl_absorpt_coefficient_mu 0.41
_exptl_absorpt_correction_type none
_exptl_crystal_colour colorless
_exptl_crystal_density_diffrn 1.684
_exptl_crystal_density_method 'not measured'
_exptl_crystal_description 'thin plate'
_exptl_crystal_F_000 624
_exptl_crystal_size_max 0.26
_exptl_crystal_size_mid 0.11
_exptl_crystal_size_min 0.06
_refine_diff_density_max 0.341
_refine_diff_density_min -0.569
_refine_ls_extinction_method none
_refine_ls_goodness_of_fit_ref 1.072
_refine_ls_hydrogen_treatment mixed
_refine_ls_matrix_type full
_refine_ls_number_parameters 178
_refine_ls_number_reflns 2901
_refine_ls_number_restraints 8
_refine_ls_restrained_S_all 1.071
_refine_ls_R_factor_gt 0.0427
_refine_ls_shift/su_max 0.007
_refine_ls_structure_factor_coef Fsqd
_refine_ls_weighting_details 'calc w = 1/[\s^2^(Fo^2^)+(0.0579P)^2^+0.7884P] where P = (Fo^2^+2Fc^2^)/3'
_refine_ls_weighting_scheme calc
_refine_ls_wR_factor_ref 0.1128
_reflns_number_gt 2417
_reflns_number_total 2901
_reflns_threshold_expression I>2\s(I)
_cod_data_source_file na1606.cif
_cod_data_source_block II
_cod_original_sg_symbol_H-M 'P 21/c'
_cod_database_code 2013329
_cod_database_fobs_code 2013329

loop_
_symmetry_equiv_pos_as_xyz
'x, y, z'
'-x, y+1/2, -z+1/2'
'-x, -y, -z'
'x, -y-1/2, z-1/2'

loop_
_atom_site_label
_atom_site_fract_x
_atom_site_fract_y
_atom_site_fract_z
_atom_site_U_iso_or_equiv
_atom_site_adp_type
_atom_site_calc_flag
_atom_site_refinement_flags
_atom_site_occupancy
_atom_site_disorder_assembly
_atom_site_disorder_group
_atom_site_type_symbol
P1 0.66692(4) 0.04953(4) 0.04122(6) 0.01592(14) Uani d . 1 . . P
P2 0.79657(4) -0.05016(4) -0.23632(6) 0.01547(14) Uani d . 1 . . P
O1 0.62283(11) -0.06218(11) 0.05360(18) 0.0191(3) Uani d . 1 . . O
O2 0.76103(12) 0.08260(12) 0.17587(18) 0.0207(3) Uani d D 1 . . O
H2 0.804(2) 0.032(2) 0.212(3) 0.031 Uiso d D 1 . . H
O3 0.57533(12) 0.13763(12) 0.05792(18) 0.0201(3) Uani d D 1 . . O
H3 0.5107(19) 0.116(2) 0.016(3) 0.03 Uiso d D 1 . . H
O4 0.84783(12) -0.11407(11) -0.08039(18) 0.0184(3) Uani d D 1 . . O
H4 0.9193(18) -0.100(2) -0.051(3) 0.028 Uiso d D 1 . . H
O5 0.70358(12) -0.12595(11) -0.32006(18) 0.0200(3) Uani d D 1 . . O
H5 0.689(2) -0.1820(19) -0.261(3) 0.03 Uiso d D 1 . . H
O6 0.87762(11) -0.01586(11) -0.35802(17) 0.0194(3) Uani d . 1 . . O
O7 0.94424(11) 0.09220(11) -0.03774(17) 0.0189(3) Uani d . 1 . . O
N1 0.78778(13) 0.16747(13) -0.1689(2) 0.0163(3) Uani d . 1 . . N
H1 0.7569 0.2259 -0.215 0.021 Uiso calc R 1 . . H
C1 0.71759(16) 0.06964(15) -0.1703(2) 0.0158(4) Uani d . 1 . . C
C2 0.61171(15) 0.08944(16) -0.2967(2) 0.0175(4) Uani d . 1 . . C
H6 0.5579 0.0298 -0.2857 0.023 Uiso calc R 1 . . H
H7 0.5746 0.1561 -0.263 0.023 Uiso calc R 1 . . H
C3 0.63334(18) 0.09920(17) -0.4829(2) 0.0218(4) Uani d . 1 . . C
H8 0.6532 0.0287 -0.5258 0.028 Uiso calc R 1 . . H
H9 0.6957 0.1494 -0.4936 0.028 Uiso calc R 1 . . H
H10 0.565 0.1257 -0.5485 0.028 Uiso calc R 1 . . H
C4 0.89580(16) 0.17284(16) -0.1015(2) 0.0170(4) Uani d . 1 . . C
C5 0.95426(18) 0.27870(18) -0.1075(3) 0.0262(5) Uani d . 1 . . C
H11 0.9364 0.3112 -0.2193 0.034 Uiso calc R 1 . . H
H12 1.0361 0.2682 -0.0867 0.034 Uiso calc R 1 . . H
H13 0.9286 0.3261 -0.0206 0.034 Uiso calc R 1 . . H
O8 0.64893(13) -0.29587(12) -0.1788(2) 0.0251(3) Uani d D 1 . . O
H14 0.679(2) -0.317(2) -0.083(3) 0.038 Uiso d D 1 . . H
H15 0.651(2) -0.343(2) -0.256(3) 0.038 Uiso d D 1 . . H
O9 0.89757(13) -0.04504(12) 0.31393(19) 0.0221(3) Uani d D 1 . . O
H16 0.889(2) -0.042(2) 0.420(3) 0.033 Uiso d D 1 . . H
H17 0.9653(19) -0.030(2) 0.314(4) 0.033 Uiso d D 1 . . H

loop_
_atom_site_aniso_label
_atom_site_aniso_U_11
_atom_site_aniso_U_22
_atom_site_aniso_U_33
_atom_site_aniso_U_12
_atom_site_aniso_U_13
_atom_site_aniso_U_23
P1 0.0149(2) 0.0180(3) 0.0151(2) -0.00030(17) 0.00300(18) -0.00010(17)
P2 0.0157(3) 0.0147(2) 0.0163(2) 0.00015(17) 0.00265(18) -0.00069(17)
O1 0.0170(7) 0.0200(7) 0.0206(7) -0.0012(5) 0.0032(5) 0.0034(5)
O2 0.0182(7) 0.0258(8) 0.0181(7) -0.0011(6) 0.0013(5) -0.0014(6)
O3 0.0178(7) 0.0205(7) 0.0226(7) 0.0006(6) 0.0048(6) -0.0028(6)
O4 0.0162(6) 0.0167(7) 0.0220(7) -0.0001(5) 0.0006(5) 0.0018(5)
O5 0.0231(7) 0.0166(7) 0.0199(7) -0.0025(6) -0.0007(5) -0.0003(6)
O6 0.0193(7) 0.0206(7) 0.0190(7) 0.0004(6) 0.0057(5) -0.0009(6)
O7 0.0168(6) 0.0165(7) 0.0233(7) 0.0006(5) 0.0019(5) 0.0012(5)
N1 0.0160(7) 0.0134(7) 0.0195(8) 0.0002(6) 0.0020(6) 0.0009(6)
C1 0.0159(9) 0.0145(9) 0.0170(9) -0.0006(7) 0.0014(7) 0.0005(7)
C2 0.0141(8) 0.0202(9) 0.0178(9) 0.0002(7) -0.0002(7) 0.0017(7)
C3 0.0237(10) 0.0239(10) 0.0177(9) 0.0004(8) 0.0005(8) 0.0008(8)
C4 0.0176(9) 0.0180(9) 0.0158(8) 0.0004(7) 0.0033(7) 0.0002(7)
C5 0.0241(10) 0.0207(10) 0.0328(11) -0.0040(8) -0.0026(9) 0.0044(8)
O8 0.0318(8) 0.0196(7) 0.0235(7) -0.0032(6) -0.0002(6) -0.0016(6)
O9 0.0202(7) 0.0275(8) 0.0188(7) -0.0013(6) 0.0030(6) 0.0000(6)

loop_
_atom_type_symbol
_atom_type_description
_atom_type_scat_dispersion_real
_atom_type_scat_dispersion_imag
_atom_type_scat_source
C C 0.0033 0.0016 'International Tables Vol C Tables 4.2.6.8 and 6.1.1.4'
H H 0 0 'International Tables Vol C Tables 4.2.6.8 and 6.1.1.4'
P P 0.1023 0.0942 'International Tables Vol C Tables 4.2.6.8 and 6.1.1.4'
O O 0.0106 0.006 'International Tables Vol C Tables 4.2.6.8 and 6.1.1.4'
N N 0.0061 0.0033 'International Tables Vol C Tables 4.2.6.8 and 6.1.1.4'

loop_
_geom_angle_atom_site_label_1
_geom_angle_atom_site_label_2
_geom_angle_atom_site_label_3
_geom_angle
_geom_angle_publ_flag
O1 P1 O2 116.31(8) y
O1 P1 O3 113.48(8) y
O2 P1 O3 102.72(8) y
O1 P1 C1 109.38(8) ?
O2 P1 C1 108.51(8) ?
O3 P1 C1 105.74(8) ?
O4 P2 O5 103.79(8) y
O4 P2 O6 115.90(8) y
O5 P2 O6 111.99(8) y
O6 P2 C1 109.03(8) ?
O4 P2 C1 110.96(8) ?
O5 P2 C1 104.51(8) ?
P1 O2 H2 114.5(19) ?
P1 O3 H3 111.0(19) ?
P2 O4 H4 113.9(17) ?
P2 O5 H5 115.4(18) ?
C1 N1 C4 124.14(16) y
C4 N1 H1 117.9 ?
C1 N1 H1 117.9 ?
N1 C1 C2 107.22(15) ?
N1 C1 P1 109.68(12) ?
C2 C1 P1 107.04(12) ?
N1 C1 P2 111.37(12) ?
C2 C1 P2 110.15(13) ?
P1 C1 P2 111.21(10) y
C1 C2 C3 115.87(15) y
C3 C2 H6 108.3 ?
C1 C2 H6 108.3 ?
C3 C2 H7 108.3 ?
C1 C2 H7 108.3 ?
H6 C2 H7 107.4 ?
C2 C3 H8 109.5 ?
C2 C3 H9 109.5 ?
H8 C3 H9 109.5 ?
C2 C3 H10 109.5 ?
H8 C3 H10 109.5 ?
H9 C3 H10 109.5 ?
O7 C4 N1 120.63(18) ?
O7 C4 C5 121.95(17) ?
N1 C4 C5 117.42(17) ?
C4 C5 H11 109.5 ?
C4 C5 H12 109.5 ?
H11 C5 H12 109.5 ?
C4 C5 H13 109.5 ?
H11 C5 H13 109.5 ?
H12 C5 H13 109.5 ?
H14 O8 H15 112(3) ?
H16 O9 H17 102(3) ?

loop_
_geom_bond_atom_site_label_1
_geom_bond_atom_site_label_2
_geom_bond_site_symmetry_2
_geom_bond_distance
_geom_bond_publ_flag
O1 P1 . 1.4950(14) y
O2 P1 . 1.5283(15) y
O3 P1 . 1.5614(14) y
C1 P1 . 1.8549(19) y
O4 P2 . 1.5476(14) y
O5 P2 . 1.5546(15) y
O6 P2 . 1.4912(14) y
C1 P2 . 1.8662(19) y
O2 H2 . 0.85(2) ?
O3 H3 . 0.85(2) ?
O4 H4 . 0.88(2) ?
O5 H5 . 0.87(2) ?
C1 N1 . 1.478(2) y
C4 O7 . 1.242(2) y
C4 N1 . 1.345(2) y
N1 H1 . 0.88 ?
C1 C2 . 1.552(2) ?
C2 C3 . 1.530(3) ?
C2 H6 . 0.99 ?
C2 H7 . 0.99 ?
C3 H8 . 0.98 ?
C3 H9 . 0.98 ?
C3 H10 . 0.98 ?
C4 C5 . 1.495(3) ?
C5 H11 . 0.98 ?
C5 H12 . 0.98 ?
C5 H13 . 0.98 ?
O8 H14 . 0.86(2) ?
O8 H15 . 0.85(2) ?
O9 H16 . 0.86(2) ?
O9 H17 . 0.83(2) ?

loop_
_geom_hbond_atom_site_label_D
_geom_hbond_atom_site_label_H
_geom_hbond_atom_site_label_A
_geom_hbond_site_symmetry_A
_geom_hbond_distance_DH
_geom_hbond_distance_HA
_geom_hbond_distance_DA
_geom_hbond_angle_DHA
O2 H2 O9 . 0.85(2) 1.62(2) 2.455(2) 167(3)
O3 H3 O1 3_655 0.85(2) 1.77(2) 2.611(2) 174(3)
O4 H4 O7 . 0.88(2) 2.41(3) 2.823(2) 108(2)
O4 H4 O7 3_755 0.88(2) 1.71(2) 2.573(2) 168(3)
O5 H5 O8 . 0.87(2) 1.65(2) 2.512(2) 170(3)
O8 H14 O5 4_556 0.86(2) 2.19(2) 3.022(2) 163(3)
O8 H15 O1 4_555 0.85(2) 1.92(2) 2.760(2) 167(3)
O9 H17 O6 3_755 0.83(2) 1.95(2) 2.768(2) 169(3)
O9 H16 O6 1_556 0.86(2) 1.81(2) 2.663(2) 171(3)

loop_
_geom_torsion_atom_site_label_1
_geom_torsion_atom_site_label_2
_geom_torsion_atom_site_label_3
_geom_torsion_atom_site_label_4
_geom_torsion
_geom_torsion_publ_flag
C4 N1 C1 C2 -166.09(16) ?
C4 N1 C1 P1 78.01(19) ?
C4 N1 C1 P2 -45.5(2) ?
O1 P1 C1 N1 -165.14(12) ?
O2 P1 C1 N1 -37.30(15) ?
O3 P1 C1 N1 72.32(14) ?
O1 P1 C1 C2 78.86(14) ?
O2 P1 C1 C2 -153.31(13) ?
O3 P1 C1 C2 -43.69(14) ?
O1 P1 C1 P2 -41.50(12) y
O2 P1 C1 P2 86.33(11) y
O3 P1 C1 P2 -164.05(9) y
O6 P2 C1 N1 -31.57(15) ?
O4 P2 C1 N1 97.26(13) ?
O5 P2 C1 N1 -151.46(12) ?
O6 P2 C1 C2 87.26(14) ?
O4 P2 C1 C2 -143.91(12) ?
O5 P2 C1 C2 -32.63(14) ?
O4 P2 C1 P1 -25.40(12) y
O5 P2 C1 P1 85.87(11) y
O6 P2 C1 P1 -154.23(9) y
N1 C1 C2 C3 67.1(2) ?
P1 C1 C2 C3 -175.27(14) ?
P2 C1 C2 C3 -54.2(2) ?
C1 N1 C4 O7 1.4(3) ?
C1 N1 C4 C5 -178.83(17) ?

loop_
_cod_related_entry_id
_cod_related_entry_database
_cod_related_entry_code
1 ChemSpider 30652365
